data_7705711
loop_
_publ_author_name
'Koehne, Ingo'
'Lik, Artur'
'Gerstel, Miriam'
'Bruhn, Clemens'
'Reithmaier, Johann Peter'
'Benyoucef, Mohamed'
'Pietschnig, Rudolf'

_publ_section_title
;
 Functionalised phosphonate ester supported lanthanide (Ln = La, Nd, Dy,
 Er) complexes.
;
_journal_issue 46
_journal_name_full 'Dalton transactions (Cambridge, England : 2003)'
_journal_page_first 16683
_journal_page_last 16692
_journal_paper_doi 10.1039/d0dt03047c
_journal_volume 49
_journal_year 2020
_chemical_formula_moiety 'C78 H120 Br6 Cl6 Nd2 O18 P6'
_chemical_formula_sum 'C78 H120 Br6 Cl6 Nd2 O18 P6'
_chemical_formula_weight 2512.19
_space_group_crystal_system monoclinic
_space_group_IT_number 14
_space_group_name_Hall '-P 2ybc'
_space_group_name_H-M_alt 'P 1 21/c 1'
_atom_sites_solution_hydrogens geom
_audit_creation_date 2020-04-08
_audit_creation_method
;
Olex2 1.2
(compiled 2018.05.29 svn.r3508 for OlexSys, GUI svn.r5506)
;
_audit_update_record
;
2020-10-08 deposited with the CCDC.	2020-10-14 downloaded from the CCDC.
;
_cell_angle_alpha 90
_cell_angle_beta 116.184(2)
_cell_angle_gamma 90
_cell_formula_units_Z 2
_cell_length_a 14.0648(5)
_cell_length_b 29.1214(12)
_cell_length_c 14.2850(5)
_cell_measurement_reflns_used 46124
_cell_measurement_temperature 100(2)
_cell_measurement_theta_max 71.51
_cell_measurement_theta_min 3.04
_cell_volume 5250.5(4)
_computing_cell_refinement 'X-Area Recipe 1.33.0.0 (STOE, 2015)'
_computing_data_collection 'X-Area Pilatus3_SV 1.31.150.0 (STOE, 2018)'
_computing_data_reduction
;
X-Area Integrate 1.73.1.0 (STOE, 2018)
X-Area LANA 1.73.2.0 (STOE, 2018)
;
_computing_molecular_graphics 'Mercury (P. A. Wood et al., 2020)'
_computing_publication_material
;
STOE & Cie GmbH, X-Area, software package for collecting single-crystal or
multi-domain crystal data on STOE area-detector diffractometers, for image 
processing, for the correction and scaling of reflection intensities and 
for outlier rejection, version 1.83, Darmstadt 2018
;
_computing_structure_refinement 'ShelXL (Sheldrick, 2015)'
_computing_structure_solution 'ShelXT (Sheldrick, 2015)'
_diffrn_ambient_temperature 100.15
_diffrn_detector_area_resol_mean 5.81
_diffrn_measured_fraction_theta_full 0.977
_diffrn_measured_fraction_theta_max 0.966
_diffrn_measurement_device_type 'STOE STADIVARI'
_diffrn_measurement_method 'rotation method, \w scans'
_diffrn_radiation_type CuK\a
_diffrn_radiation_wavelength 1.54186
_diffrn_reflns_av_R_equivalents 0.0878
_diffrn_reflns_av_unetI/netI 0.0669
_diffrn_reflns_Laue_measured_fraction_full 0.977
_diffrn_reflns_Laue_measured_fraction_max 0.966
_diffrn_reflns_limit_h_max 16
_diffrn_reflns_limit_h_min -16
_diffrn_reflns_limit_k_max 33
_diffrn_reflns_limit_k_min -34
_diffrn_reflns_limit_l_max 17
_diffrn_reflns_limit_l_min -8
_diffrn_reflns_number 24449
_diffrn_reflns_point_group_measured_fraction_full 0.977
_diffrn_reflns_point_group_measured_fraction_max 0.966
_diffrn_reflns_theta_full 67.686
_diffrn_reflns_theta_max 69.496
_diffrn_reflns_theta_min 3.035
_exptl_absorpt_coefficient_mu 12.863
_exptl_absorpt_correction_T_max 0.3453
_exptl_absorpt_correction_T_min 0.0395
_exptl_absorpt_correction_type multi-scan
_exptl_absorpt_process_details
;
STOE X-Red32, absorption correction by Gaussian integration, analogous to
P. Coppens, "The Evaluation of Absorption and Extinction in Single-Crystal
Structure Analysis", published in: F. R. Ahmed (Editor), "Crystallographic
Computing", Munksgaard, Copenhagen (1970), 255 - 270.
Afterwards scaling of reflection intensities was performed within STOE LANA.
J. Koziskova, F. Hahn, J. Richter, J. Kozisek, "Comparison of different
absorption corrections on the model structure of tetrakis(\m~2~-acetato)-
diaqua-di-copper(II)", Acta Chimica Slovaca, vol. 9, no. 2, 2016, pp. 136 - 140.
;
_exptl_crystal_colour colorless
_exptl_crystal_density_diffrn 1.589
_exptl_crystal_density_method 'not measured'
_exptl_crystal_description plate
_exptl_crystal_F_000 2508
_exptl_crystal_size_max 0.21
_exptl_crystal_size_mid 0.16
_exptl_crystal_size_min 0.09
_refine_diff_density_max 2.639
_refine_diff_density_min -1.260
_refine_diff_density_rms 0.202
_refine_ls_extinction_method none
_refine_ls_goodness_of_fit_ref 1.053
_refine_ls_hydrogen_treatment constr
_refine_ls_matrix_type full
_refine_ls_number_parameters 535
_refine_ls_number_reflns 9520
_refine_ls_number_restraints 0
_refine_ls_restrained_S_all 1.053
_refine_ls_R_factor_all 0.1151
_refine_ls_R_factor_gt 0.0965
_refine_ls_shift/su_max 0.000
_refine_ls_shift/su_mean 0.000
_refine_ls_structure_factor_coef Fsqd
_refine_ls_weighting_details 'w=1/[\s^2^(Fo^2^)+(0.1465P)^2^+66.8124P] where P=(Fo^2^+2Fc^2^)/3'
_refine_ls_weighting_scheme calc
_refine_ls_wR_factor_gt 0.2608
_refine_ls_wR_factor_ref 0.2872
_reflns_Friedel_coverage 0.000
_reflns_number_gt 7701
_reflns_number_total 9520
_reflns_threshold_expression 'I > 2\s(I)'
_cod_data_source_file d0dt03047c2.cif
_cod_data_source_block sv0766
_cod_depositor_comments 'Adding full bibliography for 7705708--7705721.cif.'
_cod_original_cell_volume 5250.5(3)
_cod_database_code 7705711
_shelx_shelxl_version_number 2017/1
_shelx_space_group_comment
;
The symmetry employed for this shelxl refinement is uniquely defined
by the following loop, which should always be used as a source of
symmetry information in preference to the above space-group names.
They are only intended as comments.
;
_shelx_estimated_absorpt_t_max 0.391
_shelx_estimated_absorpt_t_min 0.173
_olex2_refinement_description
;
1. Fixed Uiso
 At 1.2 times of:
  All C(H) groups, All C(H,H) groups
 At 1.5 times of:
  All C(H,H,H) groups
2.a Ternary CH refined with riding coordinates:
 C8(H8), C11(H11), C21(H21), C24(H24), C34(H34), C37(H37)
2.b Secondary CH2 refined with riding coordinates:
 C1(H1A,H1B), C14(H14A,H14B), C27(H27A,H27B)
2.c Aromatic/amide H refined with riding coordinates:
 C3(H3), C4(H4), C6(H6), C7(H7), C16(H16), C17(H17), C19(H19), C20(H20),
 C29(H29), C30(H30), C32(H32), C33(H33)
2.d Idealised Me refined as rotating group:
 C9(H9A,H9B,H9C), C10(H10A,H10B,H10C), C12(H12A,H12B,H12C), C13(H13A,H13B,
 H13C), C22(H22A,H22B,H22C), C23(H23A,H23B,H23C), C25(H25A,H25B,H25C), C26(H26A,
 H26B,H26C), C35(H35A,H35B,H35C), C36(H36A,H36B,H36C), C38(H38A,H38B,H38C),
 C39(H39A,H39B,H39C)
;
_olex2_submission_special_instructions 'No special instructions were received'

loop_
_space_group_symop_operation_xyz
'x, y, z'
'-x, y+1/2, -z+1/2'
'-x, -y, -z'
'x, -y-1/2, z-1/2'

loop_
_atom_site_label
_atom_site_type_symbol
_atom_site_fract_x
_atom_site_fract_y
_atom_site_fract_z
_atom_site_U_iso_or_equiv
_atom_site_adp_type
_atom_site_occupancy
_atom_site_site_symmetry_order
_atom_site_calc_flag
_atom_site_refinement_flags_posn
_atom_site_refinement_flags_adp
_atom_site_refinement_flags_occupancy
_atom_site_disorder_assembly
_atom_site_disorder_group
C1 C 0.2384(9) 0.5759(4) 0.4572(10) 0.049(3) Uani 1 1 d . . . . .
H1A H 0.298381 0.564575 0.521437 0.059 Uiso 1 1 calc R . . . .
H1B H 0.268437 0.595406 0.420045 0.059 Uiso 1 1 calc R . . . .
C2 C 0.1691(9) 0.6060(4) 0.4890(11) 0.050(3) Uani 1 1 d . . . . .
C3 C 0.1922(12) 0.6100(5) 0.5944(12) 0.063(4) Uani 1 1 d . . . . .
H3 H 0.249906 0.593385 0.645431 0.076 Uiso 1 1 calc R . . . .
C4 C 0.1313(14) 0.6380(5) 0.6245(13) 0.071(4) Uani 1 1 d . . . . .
H4 H 0.147206 0.639974 0.696296 0.085 Uiso 1 1 calc R . . . .
C5 C 0.0512(13) 0.6621(5) 0.5552(13) 0.066(4) Uani 1 1 d . . . . .
C6 C 0.0246(12) 0.6584(5) 0.4507(12) 0.063(4) Uani 1 1 d . . . . .
H6 H -0.034777 0.674754 0.401131 0.076 Uiso 1 1 calc R . . . .
C7 C 0.0844(10) 0.6309(5) 0.4171(11) 0.056(3) Uani 1 1 d . . . . .
H7 H 0.067130 0.629145 0.344988 0.067 Uiso 1 1 calc R . . . .
C8 C 0.1787(8) 0.4673(4) 0.5144(9) 0.046(3) Uani 1 1 d . . . . .
H8 H 0.255289 0.476005 0.546067 0.055 Uiso 1 1 calc R . . . .
C9 C 0.1670(12) 0.4202(5) 0.4719(12) 0.067(4) Uani 1 1 d . . . . .
H9A H 0.194446 0.419064 0.419691 0.101 Uiso 1 1 calc GR . . . .
H9B H 0.091964 0.411570 0.439340 0.101 Uiso 1 1 calc GR . . . .
H9C H 0.206931 0.398707 0.528588 0.101 Uiso 1 1 calc GR . . . .
C10 C 0.1383(15) 0.4727(6) 0.5945(15) 0.081(5) Uani 1 1 d . . . . .
H10A H 0.142274 0.505087 0.614439 0.122 Uiso 1 1 calc GR . . . .
H10B H 0.181652 0.454250 0.656024 0.122 Uiso 1 1 calc GR . . . .
H10C H 0.064545 0.462316 0.565471 0.122 Uiso 1 1 calc GR . . . .
C11 C 0.0291(11) 0.5234(5) 0.1776(11) 0.055(3) Uani 1 1 d . . . . .
H11 H 0.072733 0.496166 0.178022 0.066 Uiso 1 1 calc R . . . .
C12 C 0.0208(14) 0.5545(6) 0.0927(12) 0.080(5) Uani 1 1 d . . . . .
H12A H 0.091057 0.558978 0.095550 0.120 Uiso 1 1 calc GR . . . .
H12B H -0.007520 0.584208 0.100878 0.120 Uiso 1 1 calc GR . . . .
H12C H -0.026842 0.541050 0.025266 0.120 Uiso 1 1 calc GR . . . .
C13 C -0.0730(11) 0.5067(6) 0.1733(14) 0.067(4) Uani 1 1 d . . . . .
H13A H -0.058552 0.486340 0.232636 0.100 Uiso 1 1 calc GR . . . .
H13B H -0.112445 0.489840 0.108068 0.100 Uiso 1 1 calc GR . . . .
H13C H -0.115074 0.532990 0.176261 0.100 Uiso 1 1 calc GR . . . .
C14 C 0.5750(10) 0.5888(5) 0.2764(11) 0.060(3) Uani 1 1 d . . . . .
H14A H 0.580641 0.598586 0.345038 0.072 Uiso 1 1 calc R . . . .
H14B H 0.606899 0.557800 0.285665 0.072 Uiso 1 1 calc R . . . .
C15 C 0.6404(10) 0.6212(5) 0.2462(11) 0.057(3) Uani 1 1 d . . . . .
C16 C 0.6627(10) 0.6643(5) 0.2866(11) 0.058(3) Uani 1 1 d . . . . .
H16 H 0.631952 0.675058 0.329806 0.070 Uiso 1 1 calc R . . . .
C17 C 0.7304(12) 0.6930(5) 0.2651(13) 0.065(4) Uani 1 1 d . . . . .
H17 H 0.745201 0.723471 0.291595 0.079 Uiso 1 1 calc R . . . .
C18 C 0.7743(13) 0.6756(6) 0.2046(13) 0.072(4) Uani 1 1 d . . . . .
C19 C 0.7524(12) 0.6328(6) 0.1625(15) 0.076(4) Uani 1 1 d . . . . .
H19 H 0.783320 0.622150 0.119367 0.091 Uiso 1 1 calc R . . . .
C20 C 0.6858(12) 0.6055(5) 0.1830(12) 0.065(4) Uani 1 1 d . . . . .
H20 H 0.669902 0.575538 0.154032 0.078 Uiso 1 1 calc R . . . .
C21 C 0.3475(14) 0.6520(5) 0.2391(12) 0.069(4) Uani 1 1 d . . . . .
H21 H 0.389285 0.637970 0.309320 0.083 Uiso 1 1 calc R . . . .
C22 C 0.2346(15) 0.6427(7) 0.2060(15) 0.086(5) Uani 1 1 d . . . . .
H22A H 0.225274 0.610307 0.218541 0.128 Uiso 1 1 calc GR . . . .
H22B H 0.194673 0.649457 0.131425 0.128 Uiso 1 1 calc GR . . . .
H22C H 0.208658 0.662091 0.245827 0.128 Uiso 1 1 calc GR . . . .
C23 C 0.3732(14) 0.7028(5) 0.2454(13) 0.071(4) Uani 1 1 d . . . . .
H23A H 0.447602 0.706834 0.259680 0.106 Uiso 1 1 calc GR . . . .
H23B H 0.361250 0.716912 0.301582 0.106 Uiso 1 1 calc GR . . . .
H23C H 0.327552 0.717618 0.178951 0.106 Uiso 1 1 calc GR . . . .
C24 C 0.3346(9) 0.5563(4) -0.0097(10) 0.053(3) Uani 1 1 d . . . . .
H24 H 0.281284 0.548287 0.016343 0.064 Uiso 1 1 calc R . . . .
C25 C 0.2936(12) 0.5956(5) -0.0834(12) 0.071(4) Uani 1 1 d . . . . .
H25A H 0.296298 0.623655 -0.044379 0.107 Uiso 1 1 calc GR . . . .
H25B H 0.220112 0.589474 -0.133725 0.107 Uiso 1 1 calc GR . . . .
H25C H 0.337235 0.599537 -0.120534 0.107 Uiso 1 1 calc GR . . . .
C26 C 0.3609(11) 0.5140(5) -0.0526(13) 0.065(4) Uani 1 1 d . . . . .
H26A H 0.394521 0.491540 0.003451 0.098 Uiso 1 1 calc GR . . . .
H26B H 0.409634 0.521914 -0.082384 0.098 Uiso 1 1 calc GR . . . .
H26C H 0.295832 0.500935 -0.107103 0.098 Uiso 1 1 calc GR . . . .
C27 C 0.3663(11) 0.3223(5) 0.4244(11) 0.058(3) Uani 1 1 d . . . . .
H27A H 0.371652 0.344237 0.479464 0.070 Uiso 1 1 calc R . . . .
H27B H 0.313519 0.298641 0.418866 0.070 Uiso 1 1 calc R . . . .
C28 C 0.4721(11) 0.2995(4) 0.4565(10) 0.052(3) Uani 1 1 d . . . . .
C29 C 0.4814(12) 0.2516(5) 0.4575(11) 0.060(3) Uani 1 1 d . . . . .
H29 H 0.419085 0.233510 0.436354 0.071 Uiso 1 1 calc R . . . .
C30 C 0.5765(13) 0.2296(5) 0.4876(12) 0.067(4) Uani 1 1 d . . . . .
H30 H 0.581082 0.197060 0.488765 0.081 Uiso 1 1 calc R . . . .
C31 C 0.6653(12) 0.2566(5) 0.5160(12) 0.061(3) Uani 1 1 d . . . . .
C32 C 0.6648(12) 0.3037(5) 0.5155(12) 0.059(3) Uani 1 1 d . . . . .
H32 H 0.727691 0.321148 0.534085 0.071 Uiso 1 1 calc R . . . .
C33 C 0.5654(11) 0.3247(4) 0.4856(11) 0.057(3) Uani 1 1 d . . . . .
H33 H 0.561690 0.357237 0.485268 0.068 Uiso 1 1 calc R . . . .
C34 C 0.1222(12) 0.3601(5) 0.1522(11) 0.064(4) Uani 1 1 d . . . . .
H34 H 0.157463 0.381860 0.123152 0.077 Uiso 1 1 calc R . . . .
C35 C 0.0346(12) 0.3837(6) 0.1671(14) 0.072(4) Uani 1 1 d . . . . .
H35A H 0.065186 0.405555 0.225058 0.108 Uiso 1 1 calc GR . . . .
H35B H -0.007233 0.360750 0.182948 0.108 Uiso 1 1 calc GR . . . .
H35C H -0.011283 0.400142 0.103158 0.108 Uiso 1 1 calc GR . . . .
C36 C 0.0833(14) 0.3184(6) 0.0850(16) 0.093(6) Uani 1 1 d . . . . .
H36A H 0.139956 0.306184 0.069835 0.140 Uiso 1 1 calc GR . . . .
H36B H 0.022234 0.326593 0.019499 0.140 Uiso 1 1 calc GR . . . .
H36C H 0.062136 0.295034 0.121502 0.140 Uiso 1 1 calc GR . . . .
C37 C 0.4403(14) 0.3441(5) 0.2008(14) 0.071(4) Uani 1 1 d . . . . .
H37 H 0.479965 0.369054 0.250831 0.085 Uiso 1 1 calc R . . . .
C38 C 0.3921(17) 0.3631(7) 0.0969(15) 0.088(5) Uani 1 1 d . . . . .
H38A H 0.346282 0.388893 0.094597 0.132 Uiso 1 1 calc GR . . . .
H38B H 0.349802 0.339466 0.047257 0.132 Uiso 1 1 calc GR . . . .
H38C H 0.447554 0.374021 0.078388 0.132 Uiso 1 1 calc GR . . . .
C39 C 0.5149(16) 0.3044(8) 0.2173(19) 0.105(7) Uani 1 1 d . . . . .
H39A H 0.533240 0.290433 0.285508 0.157 Uiso 1 1 calc GR . . . .
H39B H 0.579446 0.315507 0.214638 0.157 Uiso 1 1 calc GR . . . .
H39C H 0.480475 0.281459 0.162372 0.157 Uiso 1 1 calc GR . . . .
Br1 Br -0.03566(18) 0.70015(7) 0.59396(18) 0.0903(6) Uani 1 1 d . . . . .
Br2 Br 0.86908(18) 0.71394(10) 0.1758(2) 0.1146(9) Uani 1 1 d . . . . .
Br3 Br 0.80263(13) 0.22790(6) 0.56411(16) 0.0785(5) Uani 1 1 d . . . . .
Cl1 Cl 0.2413(2) 0.46723(11) 0.1198(2) 0.0564(7) Uani 1 1 d . . . . .
Cl2 Cl 0.5661(2) 0.46359(11) 0.2859(2) 0.0521(7) Uani 1 1 d . . . . .
Cl3 Cl 0.5003(2) 0.44539(9) 0.5297(2) 0.0452(6) Uani 1 1 d . . . . .
Nd1 Nd 0.39502(5) 0.48126(2) 0.31965(5) 0.0412(2) Uani 1 1 d . . . . .
O1 O 0.2548(5) 0.5002(3) 0.3578(6) 0.0447(18) Uani 1 1 d . . . . .
O2 O 0.0868(6) 0.5492(3) 0.2775(6) 0.0477(19) Uani 1 1 d . . . . .
O3 O 0.1185(6) 0.4991(3) 0.4278(7) 0.0492(19) Uani 1 1 d . . . . .
O4 O 0.3829(7) 0.5515(3) 0.2276(6) 0.054(2) Uani 1 1 d . . . . .
O5 O 0.3832(8) 0.6328(3) 0.1669(8) 0.062(2) Uani 1 1 d . . . . .
O6 O 0.4350(7) 0.5714(3) 0.0809(7) 0.057(2) Uani 1 1 d . . . . .
O7 O 0.3550(7) 0.4008(3) 0.3153(7) 0.052(2) Uani 1 1 d . . . . .
O8 O 0.1971(7) 0.3442(3) 0.2565(8) 0.061(2) Uani 1 1 d . . . . .
O9 O 0.3547(8) 0.3262(3) 0.2290(8) 0.063(2) Uani 1 1 d . . . . .
P1 P 0.1768(2) 0.52805(11) 0.3773(2) 0.0451(7) Uani 1 1 d . . . . .
P2 P 0.4369(3) 0.58412(11) 0.1875(3) 0.0543(8) Uani 1 1 d . . . . .
P3 P 0.3195(2) 0.35257(11) 0.3019(3) 0.0496(7) Uani 1 1 d . . . . .

loop_
_atom_site_aniso_label
_atom_site_aniso_U_11
_atom_site_aniso_U_22
_atom_site_aniso_U_33
_atom_site_aniso_U_23
_atom_site_aniso_U_13
_atom_site_aniso_U_12
C1 0.024(5) 0.061(7) 0.057(7) 0.001(6) 0.012(5) -0.001(5)
C2 0.035(6) 0.046(6) 0.067(8) 0.002(5) 0.021(6) -0.002(5)
C3 0.068(9) 0.064(8) 0.059(8) 0.005(6) 0.029(7) 0.015(7)
C4 0.088(11) 0.063(9) 0.073(10) 0.010(7) 0.046(9) 0.024(8)
C5 0.064(9) 0.055(8) 0.082(11) 0.006(7) 0.035(8) 0.006(7)
C6 0.064(9) 0.054(8) 0.063(9) 0.010(6) 0.019(7) 0.016(7)
C7 0.039(6) 0.060(8) 0.061(8) 0.004(6) 0.016(6) 0.007(6)
C8 0.024(5) 0.063(7) 0.046(6) 0.006(5) 0.011(5) 0.004(5)
C9 0.060(9) 0.056(8) 0.067(9) 0.000(7) 0.012(7) -0.004(7)
C10 0.084(12) 0.086(11) 0.091(12) 0.030(9) 0.054(10) 0.034(9)
C11 0.047(7) 0.057(7) 0.055(8) 0.000(6) 0.018(6) 0.000(6)
C12 0.066(10) 0.093(12) 0.051(9) 0.009(8) -0.002(7) -0.016(9)
C13 0.036(7) 0.072(9) 0.092(11) -0.002(8) 0.028(7) -0.003(6)
C14 0.039(6) 0.062(8) 0.059(8) 0.007(6) 0.005(6) -0.013(6)
C15 0.040(6) 0.053(7) 0.066(8) 0.010(6) 0.013(6) -0.012(5)
C16 0.042(7) 0.061(8) 0.057(8) -0.003(6) 0.008(6) -0.010(6)
C17 0.053(8) 0.055(8) 0.073(10) -0.002(7) 0.014(7) -0.014(6)
C18 0.063(9) 0.075(10) 0.065(9) 0.028(8) 0.017(8) -0.014(8)
C19 0.048(8) 0.083(11) 0.087(12) 0.013(9) 0.021(8) 0.009(8)
C20 0.059(9) 0.064(8) 0.066(9) 0.007(7) 0.023(7) 0.000(7)
C21 0.087(11) 0.058(8) 0.061(9) -0.002(7) 0.031(8) -0.012(8)
C22 0.078(12) 0.097(13) 0.079(12) 0.000(9) 0.031(9) -0.013(10)
C23 0.082(11) 0.064(9) 0.065(9) -0.003(7) 0.031(8) -0.002(8)
C24 0.029(6) 0.058(7) 0.056(7) 0.003(6) 0.004(5) -0.002(5)
C25 0.054(8) 0.070(9) 0.058(9) 0.003(7) -0.004(7) -0.001(7)
C26 0.041(7) 0.077(10) 0.076(10) -0.016(7) 0.023(7) -0.003(6)
C27 0.052(8) 0.053(7) 0.056(8) -0.001(6) 0.012(6) -0.004(6)
C28 0.062(8) 0.046(6) 0.046(7) 0.000(5) 0.023(6) -0.002(6)
C29 0.059(8) 0.054(7) 0.060(8) -0.002(6) 0.020(7) -0.007(6)
C30 0.068(9) 0.043(7) 0.069(9) 0.000(6) 0.012(7) -0.006(6)
C31 0.060(8) 0.051(7) 0.066(9) 0.008(6) 0.021(7) 0.010(6)
C32 0.054(8) 0.058(8) 0.064(9) -0.009(6) 0.024(7) -0.006(6)
C33 0.063(8) 0.037(6) 0.068(9) -0.007(6) 0.028(7) -0.003(6)
C34 0.065(9) 0.063(8) 0.053(8) 0.005(6) 0.016(7) -0.008(7)
C35 0.050(8) 0.083(10) 0.078(11) 0.017(8) 0.023(8) 0.009(7)
C36 0.064(10) 0.078(11) 0.088(13) -0.023(9) -0.011(9) 0.002(8)
C37 0.084(11) 0.063(9) 0.079(10) 0.006(7) 0.047(9) 0.022(8)
C38 0.105(14) 0.085(12) 0.079(12) 0.017(9) 0.045(11) 0.025(11)
C39 0.077(13) 0.122(17) 0.115(17) 0.012(13) 0.043(12) 0.046(12)
Br1 0.0961(14) 0.0783(11) 0.1097(15) 0.0019(10) 0.0575(12) 0.0304(10)
Br2 0.0766(13) 0.141(2) 0.1232(18) 0.0525(16) 0.0408(12) -0.0228(13)
Br3 0.0578(9) 0.0615(9) 0.0970(13) -0.0053(8) 0.0166(9) 0.0101(7)
Cl1 0.0441(15) 0.0607(17) 0.0525(17) 0.0023(13) 0.0105(13) -0.0083(13)
Cl2 0.0375(14) 0.0644(18) 0.0518(16) 0.0004(13) 0.0172(12) 0.0011(12)
Cl3 0.0370(13) 0.0429(13) 0.0473(14) -0.0004(10) 0.0108(11) -0.0041(10)
Nd1 0.0289(3) 0.0422(4) 0.0479(4) 0.0008(2) 0.0128(3) -0.0018(2)
O1 0.023(3) 0.055(5) 0.051(5) -0.005(4) 0.011(3) 0.001(3)
O2 0.034(4) 0.051(4) 0.046(4) 0.003(3) 0.006(3) 0.001(3)
O3 0.034(4) 0.051(5) 0.063(5) 0.008(4) 0.022(4) 0.003(3)
O4 0.044(5) 0.058(5) 0.044(5) 0.001(4) 0.006(4) -0.011(4)
O5 0.068(6) 0.051(5) 0.058(6) 0.007(4) 0.020(5) -0.003(4)
O6 0.046(5) 0.055(5) 0.057(5) 0.004(4) 0.011(4) -0.008(4)
O7 0.055(5) 0.034(4) 0.055(5) -0.005(3) 0.012(4) -0.009(4)
O8 0.046(5) 0.054(5) 0.066(6) 0.003(4) 0.009(4) -0.013(4)
O9 0.067(6) 0.052(5) 0.065(6) -0.004(4) 0.024(5) 0.008(4)
P1 0.0298(13) 0.0507(16) 0.0502(17) 0.0032(12) 0.0135(12) 0.0007(12)
P2 0.0516(18) 0.0502(17) 0.0492(18) 0.0044(13) 0.0114(14) -0.0105(14)
P3 0.0414(16) 0.0440(15) 0.0534(18) -0.0029(13) 0.0118(13) -0.0032(12)

loop_
_atom_type_symbol
_atom_type_description
_atom_type_scat_dispersion_real
_atom_type_scat_dispersion_imag
_atom_type_scat_source
C C 0.0181 0.0091 'International Tables Vol C Tables 4.2.6.8 and 6.1.1.4'
H H 0.0000 0.0000 'International Tables Vol C Tables 4.2.6.8 and 6.1.1.4'
Br Br -0.6763 1.2805 'International Tables Vol C Tables 4.2.6.8 and 6.1.1.4'
Cl Cl 0.3639 0.7018 'International Tables Vol C Tables 4.2.6.8 and 6.1.1.4'
Nd Nd -3.1807 10.9079 'International Tables Vol C Tables 4.2.6.8 and 6.1.1.4'
O O 0.0492 0.0322 'International Tables Vol C Tables 4.2.6.8 and 6.1.1.4'
P P 0.2955 0.4335 'International Tables Vol C Tables 4.2.6.8 and 6.1.1.4'

loop_
_geom_angle_atom_site_label_1
_geom_angle_atom_site_label_2
_geom_angle_atom_site_label_3
_geom_angle
_geom_angle_site_symmetry_1
_geom_angle_site_symmetry_3
_geom_angle_publ_flag
H1A C1 H1B 107.3 . . ?
C2 C1 H1A 108.1 . . ?
C2 C1 H1B 108.1 . . ?
C2 C1 P1 116.8(8) . . ?
P1 C1 H1A 108.1 . . ?
P1 C1 H1B 108.1 . . ?
C3 C2 C1 119.7(11) . . ?
C7 C2 C1 122.3(13) . . ?
C7 C2 C3 118.0(13) . . ?
C2 C3 H3 119.9 . . ?
C4 C3 C2 120.3(14) . . ?
C4 C3 H3 119.9 . . ?
C3 C4 H4 119.3 . . ?
C5 C4 C3 121.3(16) . . ?
C5 C4 H4 119.3 . . ?
C4 C5 C6 120.2(15) . . ?
C4 C5 Br1 122.3(13) . . ?
C6 C5 Br1 117.4(11) . . ?
C5 C6 H6 119.9 . . ?
C5 C6 C7 120.2(13) . . ?
C7 C6 H6 119.9 . . ?
C2 C7 C6 120.0(14) . . ?
C2 C7 H7 120.0 . . ?
C6 C7 H7 120.0 . . ?
C9 C8 H8 108.9 . . ?
C9 C8 C10 113.7(13) . . ?
C10 C8 H8 108.9 . . ?
O3 C8 H8 108.9 . . ?
O3 C8 C9 108.6(10) . . ?
O3 C8 C10 107.7(10) . . ?
C8 C9 H9A 109.5 . . ?
C8 C9 H9B 109.5 . . ?
C8 C9 H9C 109.5 . . ?
H9A C9 H9B 109.5 . . ?
H9A C9 H9C 109.5 . . ?
H9B C9 H9C 109.5 . . ?
C8 C10 H10A 109.5 . . ?
C8 C10 H10B 109.5 . . ?
C8 C10 H10C 109.5 . . ?
H10A C10 H10B 109.5 . . ?
H10A C10 H10C 109.5 . . ?
H10B C10 H10C 109.5 . . ?
C12 C11 H11 108.6 . . ?
C12 C11 C13 116.1(13) . . ?
C12 C11 O2 106.8(11) . . ?
C13 C11 H11 108.6 . . ?
C13 C11 O2 108.0(12) . . ?
O2 C11 H11 108.6 . . ?
C11 C12 H12A 109.5 . . ?
C11 C12 H12B 109.5 . . ?
C11 C12 H12C 109.5 . . ?
H12A C12 H12B 109.5 . . ?
H12A C12 H12C 109.5 . . ?
H12B C12 H12C 109.5 . . ?
C11 C13 H13A 109.5 . . ?
C11 C13 H13B 109.5 . . ?
C11 C13 H13C 109.5 . . ?
H13A C13 H13B 109.5 . . ?
H13A C13 H13C 109.5 . . ?
H13B C13 H13C 109.5 . . ?
H14A C14 H14B 107.3 . . ?
C15 C14 H14A 108.1 . . ?
C15 C14 H14B 108.1 . . ?
C15 C14 P2 116.8(10) . . ?
P2 C14 H14A 108.1 . . ?
P2 C14 H14B 108.1 . . ?
C16 C15 C14 120.8(15) . . ?
C16 C15 C20 119.5(13) . . ?
C20 C15 C14 119.5(13) . . ?
C15 C16 H16 119.6 . . ?
C15 C16 C17 120.7(15) . . ?
C17 C16 H16 119.6 . . ?
C16 C17 H17 121.4 . . ?
C18 C17 C16 117.3(14) . . ?
C18 C17 H17 121.4 . . ?
C17 C18 Br2 118.1(13) . . ?
C19 C18 C17 123.0(15) . . ?
C19 C18 Br2 118.9(15) . . ?
C18 C19 H19 120.5 . . ?
C20 C19 C18 119.1(18) . . ?
C20 C19 H19 120.5 . . ?
C15 C20 H20 119.8 . . ?
C19 C20 C15 120.4(15) . . ?
C19 C20 H20 119.8 . . ?
C22 C21 H21 108.7 . . ?
C22 C21 C23 113.4(15) . . ?
C23 C21 H21 108.7 . . ?
O5 C21 H21 108.7 . . ?
O5 C21 C22 111.4(14) . . ?
O5 C21 C23 105.8(12) . . ?
C21 C22 H22A 109.5 . . ?
C21 C22 H22B 109.5 . . ?
C21 C22 H22C 109.5 . . ?
H22A C22 H22B 109.5 . . ?
H22A C22 H22C 109.5 . . ?
H22B C22 H22C 109.5 . . ?
C21 C23 H23A 109.5 . . ?
C21 C23 H23B 109.5 . . ?
C21 C23 H23C 109.5 . . ?
H23A C23 H23B 109.5 . . ?
H23A C23 H23C 109.5 . . ?
H23B C23 H23C 109.5 . . ?
C25 C24 H24 108.8 . . ?
C25 C24 C26 115.6(14) . . ?
C25 C24 O6 107.9(10) . . ?
C26 C24 H24 108.8 . . ?
C26 C24 O6 106.6(10) . . ?
O6 C24 H24 108.8 . . ?
C24 C25 H25A 109.5 . . ?
C24 C25 H25B 109.5 . . ?
C24 C25 H25C 109.5 . . ?
H25A C25 H25B 109.5 . . ?
H25A C25 H25C 109.5 . . ?
H25B C25 H25C 109.5 . . ?
C24 C26 H26A 109.5 . . ?
C24 C26 H26B 109.5 . . ?
C24 C26 H26C 109.5 . . ?
H26A C26 H26B 109.5 . . ?
H26A C26 H26C 109.5 . . ?
H26B C26 H26C 109.5 . . ?
H27A C27 H27B 107.7 . . ?
C28 C27 H27A 108.9 . . ?
C28 C27 H27B 108.9 . . ?
C28 C27 P3 113.6(10) . . ?
P3 C27 H27A 108.9 . . ?
P3 C27 H27B 108.9 . . ?
C29 C28 C27 121.2(12) . . ?
C33 C28 C27 122.3(11) . . ?
C33 C28 C29 116.6(13) . . ?
C28 C29 H29 118.6 . . ?
C30 C29 C28 122.8(13) . . ?
C30 C29 H29 118.6 . . ?
C29 C30 H30 121.3 . . ?
C29 C30 C31 117.3(13) . . ?
C31 C30 H30 121.3 . . ?
C30 C31 Br3 119.4(11) . . ?
C32 C31 C30 124.7(14) . . ?
C32 C31 Br3 115.9(11) . . ?
C31 C32 H32 122.1 . . ?
C31 C32 C33 115.9(13) . . ?
C33 C32 H32 122.1 . . ?
C28 C33 C32 122.7(12) . . ?
C28 C33 H33 118.6 . . ?
C32 C33 H33 118.6 . . ?
C35 C34 H34 110.9 . . ?
C36 C34 H34 110.9 . . ?
C36 C34 C35 111.8(14) . . ?
O8 C34 H34 110.9 . . ?
O8 C34 C35 105.4(12) . . ?
O8 C34 C36 106.8(12) . . ?
C34 C35 H35A 109.5 . . ?
C34 C35 H35B 109.5 . . ?
C34 C35 H35C 109.5 . . ?
H35A C35 H35B 109.5 . . ?
H35A C35 H35C 109.5 . . ?
H35B C35 H35C 109.5 . . ?
C34 C36 H36A 109.5 . . ?
C34 C36 H36B 109.5 . . ?
C34 C36 H36C 109.5 . . ?
H36A C36 H36B 109.5 . . ?
H36A C36 H36C 109.5 . . ?
H36B C36 H36C 109.5 . . ?
C38 C37 H37 108.4 . . ?
C38 C37 C39 115.8(16) . . ?
C38 C37 O9 109.7(15) . . ?
C39 C37 H37 108.4 . . ?
C39 C37 O9 105.9(14) . . ?
O9 C37 H37 108.4 . . ?
C37 C38 H38A 109.5 . . ?
C37 C38 H38B 109.5 . . ?
C37 C38 H38C 109.5 . . ?
H38A C38 H38B 109.5 . . ?
H38A C38 H38C 109.5 . . ?
H38B C38 H38C 109.5 . . ?
C37 C39 H39A 109.5 . . ?
C37 C39 H39B 109.5 . . ?
C37 C39 H39C 109.5 . . ?
H39A C39 H39B 109.5 . . ?
H39A C39 H39C 109.5 . . ?
H39B C39 H39C 109.5 . . ?
Nd1 Cl3 Nd1 111.13(9) . 3_666 ?
Cl1 Nd1 Cl3 146.34(9) . . ?
Cl1 Nd1 Cl3 141.51(9) . 3_666 ?
Cl2 Nd1 Cl1 98.09(10) . . ?
Cl2 Nd1 Cl3 91.58(9) . . ?
Cl2 Nd1 Cl3 94.10(9) . 3_666 ?
Cl3 Nd1 Cl3 68.87(9) . 3_666 ?
O1 Nd1 Cl1 85.4(2) . . ?
O1 Nd1 Cl2 175.9(2) . . ?
O1 Nd1 Cl3 81.8(2) . 3_666 ?
O1 Nd1 Cl3 86.7(2) . . ?
O1 Nd1 O4 93.6(3) . . ?
O1 Nd1 O7 91.4(3) . . ?
O4 Nd1 Cl1 74.0(2) . . ?
O4 Nd1 Cl2 85.3(2) . . ?
O4 Nd1 Cl3 139.2(2) . . ?
O4 Nd1 Cl3 70.8(2) . 3_666 ?
O4 Nd1 O7 149.1(3) . . ?
O7 Nd1 Cl1 76.1(2) . . ?
O7 Nd1 Cl2 91.5(2) . . ?
O7 Nd1 Cl3 140.0(2) . 3_666 ?
O7 Nd1 Cl3 71.4(2) . . ?
P1 O1 Nd1 160.6(5) . . ?
C11 O2 P1 123.7(8) . . ?
C8 O3 P1 120.2(7) . . ?
P2 O4 Nd1 146.6(6) . . ?
C21 O5 P2 120.4(9) . . ?
C24 O6 P2 121.1(9) . . ?
P3 O7 Nd1 173.5(6) . . ?
C34 O8 P3 122.3(9) . . ?
C37 O9 P3 122.4(9) . . ?
O1 P1 C1 111.0(5) . . ?
O1 P1 O2 114.4(5) . . ?
O1 P1 O3 112.0(5) . . ?
O2 P1 C1 104.4(5) . . ?
O2 P1 O3 104.8(5) . . ?
O3 P1 C1 109.7(6) . . ?
O4 P2 C14 110.8(6) . . ?
O4 P2 O5 111.4(6) . . ?
O4 P2 O6 115.8(5) . . ?
O5 P2 C14 110.2(6) . . ?
O6 P2 C14 104.8(7) . . ?
O6 P2 O5 103.4(5) . . ?
O7 P3 C27 112.4(6) . . ?
O7 P3 O8 116.7(5) . . ?
O7 P3 O9 111.8(6) . . ?
O8 P3 C27 100.9(6) . . ?
O9 P3 C27 108.8(6) . . ?
O9 P3 O8 105.3(6) . . ?

loop_
_geom_bond_atom_site_label_1
_geom_bond_atom_site_label_2
_geom_bond_distance
_geom_bond_site_symmetry_2
_geom_bond_publ_flag
C1 H1A 0.9900 . ?
C1 H1B 0.9900 . ?
C1 C2 1.521(17) . ?
C1 P1 1.766(13) . ?
C2 C3 1.40(2) . ?
C2 C7 1.386(18) . ?
C3 H3 0.9500 . ?
C3 C4 1.38(2) . ?
C4 H4 0.9500 . ?
C4 C5 1.33(2) . ?
C5 C6 1.37(2) . ?
C5 Br1 1.903(15) . ?
C6 H6 0.9500 . ?
C6 C7 1.39(2) . ?
C7 H7 0.9500 . ?
C8 H8 1.0000 . ?
C8 C9 1.479(19) . ?
C8 C10 1.49(2) . ?
C8 O3 1.477(14) . ?
C9 H9A 0.9800 . ?
C9 H9B 0.9800 . ?
C9 H9C 0.9800 . ?
C10 H10A 0.9800 . ?
C10 H10B 0.9800 . ?
C10 H10C 0.9800 . ?
C11 H11 1.0000 . ?
C11 C12 1.48(2) . ?
C11 C13 1.492(19) . ?
C11 O2 1.496(16) . ?
C12 H12A 0.9800 . ?
C12 H12B 0.9800 . ?
C12 H12C 0.9800 . ?
C13 H13A 0.9800 . ?
C13 H13B 0.9800 . ?
C13 H13C 0.9800 . ?
C14 H14A 0.9900 . ?
C14 H14B 0.9900 . ?
C14 C15 1.508(18) . ?
C14 P2 1.797(13) . ?
C15 C16 1.36(2) . ?
C15 C20 1.39(2) . ?
C16 H16 0.9500 . ?
C16 C17 1.40(2) . ?
C17 H17 0.9500 . ?
C17 C18 1.36(2) . ?
C18 C19 1.36(2) . ?
C18 Br2 1.917(15) . ?
C19 H19 0.9500 . ?
C19 C20 1.36(2) . ?
C20 H20 0.9500 . ?
C21 H21 1.0000 . ?
C21 C22 1.47(2) . ?
C21 C23 1.52(2) . ?
C21 O5 1.445(19) . ?
C22 H22A 0.9800 . ?
C22 H22B 0.9800 . ?
C22 H22C 0.9800 . ?
C23 H23A 0.9800 . ?
C23 H23B 0.9800 . ?
C23 H23C 0.9800 . ?
C24 H24 1.0000 . ?
C24 C25 1.488(19) . ?
C24 C26 1.49(2) . ?
C24 O6 1.500(14) . ?
C25 H25A 0.9800 . ?
C25 H25B 0.9800 . ?
C25 H25C 0.9800 . ?
C26 H26A 0.9800 . ?
C26 H26B 0.9800 . ?
C26 H26C 0.9800 . ?
C27 H27A 0.9900 . ?
C27 H27B 0.9900 . ?
C27 C28 1.504(19) . ?
C27 P3 1.804(14) . ?
C28 C29 1.403(18) . ?
C28 C33 1.396(19) . ?
C29 H29 0.9500 . ?
C29 C30 1.37(2) . ?
C30 H30 0.9500 . ?
C30 C31 1.38(2) . ?
C31 C32 1.372(19) . ?
C31 Br3 1.932(14) . ?
C32 H32 0.9500 . ?
C32 C33 1.41(2) . ?
C33 H33 0.9500 . ?
C34 H34 1.0000 . ?
C34 C35 1.51(2) . ?
C34 C36 1.49(2) . ?
C34 O8 1.470(17) . ?
C35 H35A 0.9800 . ?
C35 H35B 0.9800 . ?
C35 H35C 0.9800 . ?
C36 H36A 0.9800 . ?
C36 H36B 0.9800 . ?
C36 H36C 0.9800 . ?
C37 H37 1.0000 . ?
C37 C38 1.44(2) . ?
C37 C39 1.51(2) . ?
C37 O9 1.52(2) . ?
C38 H38A 0.9800 . ?
C38 H38B 0.9800 . ?
C38 H38C 0.9800 . ?
C39 H39A 0.9800 . ?
C39 H39B 0.9800 . ?
C39 H39C 0.9800 . ?
Cl1 Nd1 2.747(3) . ?
Cl2 Nd1 2.703(3) . ?
Cl3 Nd1 2.892(3) . ?
Cl3 Nd1 2.927(3) 3_666 ?
Nd1 O1 2.333(7) . ?
Nd1 O4 2.398(9) . ?
Nd1 O7 2.403(8) . ?
O1 P1 1.485(8) . ?
O2 P1 1.556(8) . ?
O3 P1 1.557(9) . ?
O4 P2 1.479(9) . ?
O5 P2 1.571(10) . ?
O6 P2 1.557(11) . ?
O7 P3 1.476(8) . ?
O8 P3 1.568(9) . ?
O9 P3 1.542(10) . ?
